data_1549619
loop_
_publ_author_name
'Meazza, Marta'
'Kamlar, Martin'
'Ja\<s\'ikov\'a, Lucie'
'Form\'anek, Bed\<rich'
'Mazzanti, Andrea'
'Roithov\'a, Jana'
'Vesel\'y, Jan'
'Rios, Ramon'

_publ_section_title
;
 Synergistic formal ring contraction for the enantioselective synthesis of
 spiropyrazolones.
;
_journal_issue 30
_journal_name_full 'Chemical science'
_journal_page_first 6368
_journal_page_last 6373
_journal_paper_doi 10.1039/c8sc00913a
_journal_volume 9
_journal_year 2018
_chemical_absolute_configuration ad
_chemical_compound_source 'synthesized by the authors'
_chemical_formula_moiety 'C24 H23 I N2 O3'
_chemical_formula_sum 'C24 H23 I N2 O3'
_chemical_formula_weight 514.34
_space_group_crystal_system orthorhombic
_space_group_IT_number 19
_space_group_name_Hall 'P 2ac 2ab'
_space_group_name_H-M_alt 'P 21 21 21'
_symmetry_space_group_name_Hall 'P 2ac 2ab'
_symmetry_space_group_name_H-M 'P 21 21 21'
_atom_sites_solution_hydrogens geom
_audit_creation_method SHELXL-2017/1
_audit_update_record
;
2017-09-20 deposited with the CCDC.
2018-06-28 downloaded from the CCDC.
;
_cell_angle_alpha 90
_cell_angle_beta 90
_cell_angle_gamma 90
_cell_formula_units_Z 4
_cell_length_a 6.8489(2)
_cell_length_b 15.7645(5)
_cell_length_c 19.4642(5)
_cell_measurement_reflns_used 9883
_cell_measurement_temperature 150(2)
_cell_measurement_theta_max 27.4528
_cell_measurement_theta_min 2.4595
_cell_volume 2101.54(11)
_computing_cell_refinement 'SAINT V8.38A (Bruker AXS Inc., 2017)'
_computing_data_collection 'Bruker Instrument Service vV6.2.6'
_computing_data_reduction 'SAINT V8.38A (Bruker AXS Inc., 2017)'
_computing_structure_refinement 'SHELXL-2017/1 (Sheldrick, 2017)'
_computing_structure_solution 'SHELXT 2014/5 (Sheldrick, 2014)'
_diffrn_ambient_temperature 150(2)
_diffrn_detector_area_resol_mean 10.4167
_diffrn_measured_fraction_theta_full 0.998
_diffrn_measured_fraction_theta_max 0.997
_diffrn_measurement_device_type 'Bruker D8 VENTURE Kappa Duo PHOTON 100 CMOS'
_diffrn_measurement_method '\f and \w scans'
_diffrn_radiation_monochromator 'Quazar Mo multilayer optic'
_diffrn_radiation_type MoK\a
_diffrn_radiation_wavelength 0.71073
_diffrn_reflns_av_R_equivalents 0.0364
_diffrn_reflns_av_unetI/netI 0.0254
_diffrn_reflns_Laue_measured_fraction_full 0.998
_diffrn_reflns_Laue_measured_fraction_max 0.997
_diffrn_reflns_limit_h_max 8
_diffrn_reflns_limit_h_min -8
_diffrn_reflns_limit_k_max 19
_diffrn_reflns_limit_k_min -20
_diffrn_reflns_limit_l_max 25
_diffrn_reflns_limit_l_min -25
_diffrn_reflns_number 26683
_diffrn_reflns_point_group_measured_fraction_full 0.999
_diffrn_reflns_point_group_measured_fraction_max 0.997
_diffrn_reflns_theta_full 25.242
_diffrn_reflns_theta_max 27.515
_diffrn_reflns_theta_min 2.459
_diffrn_source 'I\mS  micro-focus sealed tube'
_exptl_absorpt_coefficient_mu 1.553
_exptl_absorpt_correction_T_max 0.86
_exptl_absorpt_correction_T_min 0.66
_exptl_absorpt_correction_type 'Numerical Mu From Formula'
_exptl_absorpt_process_details
;
SADABS-2016/2 - Bruker AXS area detector scaling and absorption correction
;
_exptl_crystal_colour colourless
_exptl_crystal_density_diffrn 1.626
_exptl_crystal_description bar
_exptl_crystal_F_000 1032
_exptl_crystal_size_max 0.337
_exptl_crystal_size_mid 0.107
_exptl_crystal_size_min 0.099
_refine_diff_density_max 1.128
_refine_diff_density_min -0.824
_refine_diff_density_rms 0.069
_refine_ls_abs_structure_details
;
 Flack x determined using 1827 quotients [(I+)-(I-)]/[(I+)+(I-)]
 (Parsons, Flack and Wagner, Acta Cryst. B69 (2013) 249-259).
;
_refine_ls_abs_structure_Flack -0.008(7)
_refine_ls_extinction_method none
_refine_ls_goodness_of_fit_ref 1.035
_refine_ls_hydrogen_treatment constr
_refine_ls_matrix_type full
_refine_ls_number_parameters 272
_refine_ls_number_reflns 4816
_refine_ls_number_restraints 0
_refine_ls_restrained_S_all 1.035
_refine_ls_R_factor_all 0.0313
_refine_ls_R_factor_gt 0.0270
_refine_ls_shift/su_max 0.003
_refine_ls_shift/su_mean 0.000
_refine_ls_structure_factor_coef Fsqd
_refine_ls_weighting_details 'w=1/[\s^2^(Fo^2^)+(0.0308P)^2^+1.3209P] where P=(Fo^2^+2Fc^2^)/3'
_refine_ls_weighting_scheme calc
_refine_ls_wR_factor_gt 0.0602
_refine_ls_wR_factor_ref 0.0617
_reflns_Friedel_coverage 0.747
_reflns_Friedel_fraction_full 0.999
_reflns_Friedel_fraction_max 0.997
_reflns_number_gt 4508
_reflns_number_total 4816
_reflns_threshold_expression 'I > 2\s(I)'
_cod_data_source_file c8sc00913a2.cif
_cod_data_source_block mo_mk_1667_1_vesely
_cod_depositor_comments 'Adding full bibliography for 1549619.cif.'
_cod_database_code 1549619
_shelx_shelxl_version_number 2017/1
_shelx_space_group_comment
;
The symmetry employed for this shelxl refinement is uniquely defined
by the following loop, which should always be used as a source of
symmetry information in preference to the above space-group names.
They are only intended as comments.
;
_shelx_estimated_absorpt_t_min 0.623
_shelx_estimated_absorpt_t_max 0.861

loop_
_space_group_symop_operation_xyz
'x, y, z'
'-x+1/2, -y, z+1/2'
'-x, y+1/2, -z+1/2'
'x+1/2, -y+1/2, -z'

loop_
_atom_site_label
_atom_site_type_symbol
_atom_site_fract_x
_atom_site_fract_y
_atom_site_fract_z
_atom_site_U_iso_or_equiv
_atom_site_adp_type
_atom_site_occupancy
_atom_site_site_symmetry_order
_atom_site_calc_flag
_atom_site_refinement_flags_posn
_atom_site_refinement_flags_adp
C1 C 0.8242(5) 0.6945(2) 0.69422(17) 0.0152(7) Uani 1 1 d . .
C2 C 0.5574(5) 0.60308(19) 0.68216(15) 0.0135(6) Uani 1 1 d . .
C3 C 0.6383(5) 0.6670(2) 0.73246(16) 0.0124(6) Uani 1 1 d . .
C4 C 0.5018(5) 0.74421(18) 0.74762(14) 0.0127(6) Uani 1 1 d . .
H4 H 0.364810 0.722829 0.751715 0.015 Uiso 1 1 calc R U
C5 C 0.5695(5) 0.7756(2) 0.81985(16) 0.0162(7) Uani 1 1 d . .
H5 H 0.620162 0.834944 0.816656 0.019 Uiso 1 1 calc R U
C6 C 0.4130(6) 0.7701(3) 0.87435(17) 0.0224(8) Uani 1 1 d . .
C7 C 0.6909(5) 0.7108(2) 0.92325(17) 0.0201(7) Uani 1 1 d . .
H7 H 0.766788 0.756389 0.947020 0.024 Uiso 1 1 calc R U
C8 C 0.7311(5) 0.7159(2) 0.84567(16) 0.0157(7) Uani 1 1 d . .
H8 H 0.863519 0.739931 0.836295 0.019 Uiso 1 1 calc R U
C9 C 0.6969(5) 0.6341(2) 0.80447(16) 0.0164(7) Uani 1 1 d . .
H9A H 0.590925 0.599746 0.825041 0.020 Uiso 1 1 calc R U
H9B H 0.817215 0.599438 0.802183 0.020 Uiso 1 1 calc R U
C10 C 0.9649(5) 0.6487(2) 0.58022(15) 0.0141(6) Uani 1 1 d . .
C11 C 1.1305(5) 0.7005(2) 0.58283(17) 0.0181(7) Uani 1 1 d . .
H11 H 1.148822 0.738276 0.620319 0.022 Uiso 1 1 calc R U
C12 C 1.2671(5) 0.6967(2) 0.53102(17) 0.0203(8) Uani 1 1 d . .
H12 H 1.379794 0.731720 0.533434 0.024 Uiso 1 1 calc R U
C13 C 1.2431(5) 0.6425(2) 0.47502(18) 0.0220(8) Uani 1 1 d . .
H13 H 1.337625 0.640263 0.439332 0.026 Uiso 1 1 calc R U
C14 C 1.0784(5) 0.5920(3) 0.47287(16) 0.0221(7) Uani 1 1 d . .
H14 H 1.060851 0.554558 0.435124 0.027 Uiso 1 1 calc R U
C15 C 0.9372(5) 0.5943(2) 0.52429(16) 0.0186(6) Uani 1 1 d . .
H15 H 0.824206 0.559531 0.521461 0.022 Uiso 1 1 calc R U
C16 C 0.3787(5) 0.5514(2) 0.68690(17) 0.0124(6) Uani 1 1 d . .
C17 C 0.3203(5) 0.5057(2) 0.62862(17) 0.0165(7) Uani 1 1 d . .
H17 H 0.393438 0.510495 0.587320 0.020 Uiso 1 1 calc R U
C18 C 0.1577(5) 0.4540(2) 0.63048(19) 0.0191(7) Uani 1 1 d . .
H18 H 0.118741 0.424398 0.590222 0.023 Uiso 1 1 calc R U
C19 C 0.0509(5) 0.4447(2) 0.69052(19) 0.0212(7) Uani 1 1 d . .
H19 H -0.059336 0.408113 0.691880 0.025 Uiso 1 1 calc R U
C20 C 0.1068(5) 0.4894(2) 0.74838(19) 0.0209(7) Uani 1 1 d . .
H20 H 0.034836 0.482960 0.789769 0.025 Uiso 1 1 calc R U
C21 C 0.2667(5) 0.5435(2) 0.74686(18) 0.0185(7) Uani 1 1 d . .
H21 H 0.300386 0.575253 0.786601 0.022 Uiso 1 1 calc R U
C22 C 0.5061(5) 0.8131(2) 0.69245(15) 0.0171(6) Uani 1 1 d . .
H22A H 0.636201 0.840416 0.692483 0.021 Uiso 1 1 calc R U
H22B H 0.486658 0.786477 0.646878 0.021 Uiso 1 1 calc R U
C23 C 0.3500(6) 0.8807(2) 0.7033(2) 0.0225(8) Uani 1 1 d . .
H23A H 0.220764 0.854009 0.703425 0.034 Uiso 1 1 calc R U
H23B H 0.356919 0.922478 0.666149 0.034 Uiso 1 1 calc R U
H23C H 0.371988 0.909062 0.747475 0.034 Uiso 1 1 calc R U
C24 C 0.7252(6) 0.6283(3) 0.95949(19) 0.0249(8) Uani 1 1 d . .
H24A H 0.639874 0.584093 0.939382 0.030 Uiso 1 1 calc R U
H24B H 0.690615 0.634417 1.008627 0.030 Uiso 1 1 calc R U
I1 I 1.02467(4) 0.58951(2) 0.95081(2) 0.03641(9) Uani 1 1 d . .
N1 N 0.8246(4) 0.64988(18) 0.63345(14) 0.0143(6) Uani 1 1 d . .
N2 N 0.6644(4) 0.59547(19) 0.62783(13) 0.0150(5) Uani 1 1 d . .
O1 O 0.9475(4) 0.74467(17) 0.71354(12) 0.0248(6) Uani 1 1 d . .
O2 O 0.4828(4) 0.72853(17) 0.93072(11) 0.0257(5) Uani 1 1 d . .
O3 O 0.2483(4) 0.7954(2) 0.87252(13) 0.0342(7) Uani 1 1 d . .

loop_
_atom_site_aniso_label
_atom_site_aniso_U_11
_atom_site_aniso_U_22
_atom_site_aniso_U_33
_atom_site_aniso_U_23
_atom_site_aniso_U_13
_atom_site_aniso_U_12
C1 0.0129(16) 0.0184(17) 0.0144(15) -0.0021(13) -0.0004(12) 0.0005(13)
C2 0.0171(16) 0.0101(16) 0.0132(13) 0.0006(11) -0.0018(12) 0.0010(12)
C3 0.0121(16) 0.0142(16) 0.0110(13) -0.0027(12) 0.0000(12) -0.0006(12)
C4 0.0120(16) 0.0142(14) 0.0119(12) -0.0019(10) -0.0002(12) -0.0008(13)
C5 0.0184(18) 0.0152(17) 0.0149(14) -0.0024(12) -0.0021(13) 0.0001(13)
C6 0.0241(19) 0.028(2) 0.0155(16) -0.0051(14) -0.0013(14) 0.0057(15)
C7 0.0197(18) 0.026(2) 0.0148(15) -0.0028(13) 0.0001(13) -0.0028(15)
C8 0.0144(15) 0.0189(17) 0.0137(15) -0.0015(13) -0.0023(13) -0.0008(13)
C9 0.0159(17) 0.0192(17) 0.0140(15) -0.0005(13) -0.0028(13) 0.0025(13)
C10 0.0137(15) 0.0167(15) 0.0119(13) 0.0029(11) 0.0021(13) 0.0031(14)
C11 0.0171(17) 0.0218(19) 0.0153(16) 0.0004(13) -0.0005(13) -0.0019(14)
C12 0.0164(17) 0.0235(19) 0.0209(17) 0.0054(13) 0.0017(13) -0.0013(14)
C13 0.0212(18) 0.026(2) 0.0187(16) 0.0041(14) 0.0063(14) 0.0041(15)
C14 0.0265(18) 0.0228(17) 0.0170(14) -0.0008(14) 0.0034(12) 0.0004(16)
C15 0.0190(16) 0.0201(16) 0.0166(14) 0.0001(13) 0.0001(12) -0.0007(15)
C16 0.0104(15) 0.0106(15) 0.0163(16) -0.0002(12) -0.0002(12) 0.0019(12)
C17 0.0184(17) 0.0134(16) 0.0178(16) 0.0014(13) -0.0023(13) 0.0007(14)
C18 0.0169(17) 0.0161(17) 0.0243(18) -0.0033(14) -0.0052(14) -0.0023(14)
C19 0.0128(17) 0.0163(16) 0.0344(19) 0.0000(14) -0.0003(15) -0.0027(13)
C20 0.0156(17) 0.0209(19) 0.0262(18) -0.0004(15) 0.0075(14) 0.0002(14)
C21 0.0168(17) 0.0194(18) 0.0194(17) -0.0033(14) 0.0023(14) -0.0011(14)
C22 0.0172(17) 0.0169(15) 0.0173(14) 0.0015(11) 0.0016(13) -0.0017(14)
C23 0.0241(19) 0.0183(18) 0.0252(19) 0.0036(14) 0.0012(16) 0.0007(15)
C24 0.0271(19) 0.030(2) 0.0174(18) 0.0013(15) -0.0043(16) -0.0020(15)
I1 0.03780(15) 0.04732(16) 0.02409(12) 0.00329(12) -0.00801(11) 0.01753(13)
N1 0.0118(13) 0.0162(14) 0.0148(13) -0.0028(11) 0.0006(11) -0.0033(11)
N2 0.0130(12) 0.0166(14) 0.0152(12) -0.0017(12) 0.0001(10) -0.0014(12)
O1 0.0187(13) 0.0324(14) 0.0234(12) -0.0123(11) 0.0046(10) -0.0113(11)
O2 0.0209(13) 0.0419(15) 0.0142(10) -0.0005(10) 0.0009(10) 0.0059(12)
O3 0.0268(15) 0.055(2) 0.0206(13) -0.0040(13) 0.0027(11) 0.0187(14)

loop_
_atom_type_symbol
_atom_type_description
_atom_type_scat_dispersion_real
_atom_type_scat_dispersion_imag
_atom_type_scat_source
C C 0.0033 0.0016 'International Tables Vol C Tables 4.2.6.8 and 6.1.1.4'
H H 0.0000 0.0000 'International Tables Vol C Tables 4.2.6.8 and 6.1.1.4'
I I -0.4742 1.8119 'International Tables Vol C Tables 4.2.6.8 and 6.1.1.4'
N N 0.0061 0.0033 'International Tables Vol C Tables 4.2.6.8 and 6.1.1.4'
O O 0.0106 0.0060 'International Tables Vol C Tables 4.2.6.8 and 6.1.1.4'

loop_
_geom_angle_atom_site_label_1
_geom_angle_atom_site_label_2
_geom_angle_atom_site_label_3
_geom_angle
O1 C1 N1 126.6(3)
O1 C1 C3 127.5(3)
N1 C1 C3 105.9(3)
N2 C2 C16 118.1(3)
N2 C2 C3 112.6(3)
C16 C2 C3 129.3(3)
C2 C3 C1 100.3(2)
C2 C3 C9 117.3(3)
C1 C3 C9 108.6(3)
C2 C3 C4 115.0(3)
C1 C3 C4 111.5(3)
C9 C3 C4 104.2(2)
C22 C4 C5 113.7(3)
C22 C4 C3 114.2(2)
C5 C4 C3 103.8(2)
C22 C4 H4 108.3
C5 C4 H4 108.3
C3 C4 H4 108.3
C6 C5 C8 104.3(3)
C6 C5 C4 113.8(3)
C8 C5 C4 108.3(3)
C6 C5 H5 110.1
C8 C5 H5 110.1
C4 C5 H5 110.1
O3 C6 O2 121.0(3)
O3 C6 C5 129.0(3)
O2 C6 C5 110.1(3)
O2 C7 C24 105.8(3)
O2 C7 C8 105.2(3)
C24 C7 C8 118.6(3)
O2 C7 H7 108.9
C24 C7 H7 108.9
C8 C7 H7 108.9
C9 C8 C7 116.2(3)
C9 C8 C5 103.5(3)
C7 C8 C5 102.9(3)
C9 C8 H8 111.2
C7 C8 H8 111.2
C5 C8 H8 111.2
C8 C9 C3 103.4(3)
C8 C9 H9A 111.1
C3 C9 H9A 111.1
C8 C9 H9B 111.1
C3 C9 H9B 111.1
H9A C9 H9B 109.0
C11 C10 C15 119.7(3)
C11 C10 N1 121.2(3)
C15 C10 N1 119.1(3)
C12 C11 C10 119.9(3)
C12 C11 H11 120.0
C10 C11 H11 120.0
C11 C12 C13 121.3(3)
C11 C12 H12 119.4
C13 C12 H12 119.4
C14 C13 C12 118.2(3)
C14 C13 H13 120.9
C12 C13 H13 120.9
C13 C14 C15 122.0(3)
C13 C14 H14 119.0
C15 C14 H14 119.0
C14 C15 C10 118.8(3)
C14 C15 H15 120.6
C10 C15 H15 120.6
C17 C16 C21 118.2(3)
C17 C16 C2 118.1(3)
C21 C16 C2 123.7(3)
C18 C17 C16 120.8(3)
C18 C17 H17 119.6
C16 C17 H17 119.6
C17 C18 C19 120.7(3)
C17 C18 H18 119.7
C19 C18 H18 119.7
C20 C19 C18 119.1(3)
C20 C19 H19 120.5
C18 C19 H19 120.5
C19 C20 C21 121.0(3)
C19 C20 H20 119.5
C21 C20 H20 119.5
C20 C21 C16 120.2(3)
C20 C21 H21 119.9
C16 C21 H21 119.9
C23 C22 C4 112.7(3)
C23 C22 H22A 109.1
C4 C22 H22A 109.1
C23 C22 H22B 109.1
C4 C22 H22B 109.1
H22A C22 H22B 107.8
C22 C23 H23A 109.5
C22 C23 H23B 109.5
H23A C23 H23B 109.5
C22 C23 H23C 109.5
H23A C23 H23C 109.5
H23B C23 H23C 109.5
C7 C24 I1 111.1(3)
C7 C24 H24A 109.4
I1 C24 H24A 109.4
C7 C24 H24B 109.4
I1 C24 H24B 109.4
H24A C24 H24B 108.0
C1 N1 N2 112.3(3)
C1 N1 C10 129.7(3)
N2 N1 C10 117.9(3)
C2 N2 N1 108.9(3)
C6 O2 C7 110.7(3)

loop_
_geom_bond_atom_site_label_1
_geom_bond_atom_site_label_2
_geom_bond_distance
C1 O1 1.217(4)
C1 N1 1.376(4)
C1 C3 1.537(5)
C2 N2 1.292(4)
C2 C16 1.473(5)
C2 C3 1.510(4)
C3 C9 1.547(4)
C3 C4 1.564(4)
C4 C22 1.527(4)
C4 C5 1.561(4)
C4 H4 1.0000
C5 C6 1.511(5)
C5 C8 1.537(5)
C5 H5 1.0000
C6 O3 1.197(5)
C6 O2 1.365(4)
C7 O2 1.459(4)
C7 C24 1.499(5)
C7 C8 1.537(4)
C7 H7 1.0000
C8 C9 1.536(5)
C8 H8 1.0000
C9 H9A 0.9900
C9 H9B 0.9900
C10 C11 1.399(5)
C10 C15 1.399(4)
C10 N1 1.413(4)
C11 C12 1.377(5)
C11 H11 0.9500
C12 C13 1.395(5)
C12 H12 0.9500
C13 C14 1.381(5)
C13 H13 0.9500
C14 C15 1.392(5)
C14 H14 0.9500
C15 H15 0.9500
C16 C17 1.401(5)
C16 C21 1.402(5)
C17 C18 1.381(5)
C17 H17 0.9500
C18 C19 1.387(5)
C18 H18 0.9500
C19 C20 1.383(5)
C19 H19 0.9500
C20 C21 1.388(5)
C20 H20 0.9500
C21 H21 0.9500
C22 C23 1.525(5)
C22 H22A 0.9900
C22 H22B 0.9900
C23 H23A 0.9800
C23 H23B 0.9800
C23 H23C 0.9800
C24 I1 2.147(4)
C24 H24A 0.9900
C24 H24B 0.9900
N1 N2 1.397(4)
